data_7122759
loop_
_publ_author_name
'Hanusch, Jan M.'
'Kerschgens, Isabel'
'Huber, Florian'
'Neuburger, Markus'
'Gademann, Karl'

_publ_section_title
;
 Pyrrolizidines for Direct Air Capture and CO2 Conversion
;
_journal_name_full 'Chemical Communications'
_journal_paper_doi 10.1039/C8CC08574A
_journal_year 2018
_chemical_formula_moiety 'C11 H20 N2 O2, 4(H2 O)'
_chemical_formula_sum 'C11 H28 N2 O6'
_chemical_formula_weight 284.35
_space_group_IT_number 14
_symmetry_cell_setting monoclinic
_symmetry_space_group_name_Hall '-P 2yn'
_symmetry_space_group_name_H-M 'P 1 21/n 1'
_atom_sites_solution_hydrogens difmap
_atom_sites_solution_primary other
_audit_update_record
;
2017-11-07 deposited with the CCDC.
2018-12-21 downloaded from the CCDC.
;
_cell_angle_alpha 90
_cell_angle_beta 105.578(2)
_cell_angle_gamma 90
_cell_formula_units_Z 4
_cell_length_a 7.0751(5)
_cell_length_b 16.6440(12)
_cell_length_c 13.0818(9)
_cell_measurement_reflns_used 6802
_cell_measurement_temperature 123
_cell_measurement_theta_max 69
_cell_measurement_theta_min 4
_cell_volume 1483.90(18)
_computing_cell_refinement 'Apex2 (Bruker AXS, 2006)'
_computing_data_collection 'Apex2 (Bruker AXS, 2006)'
_computing_data_reduction 'Apex2 (Bruker AXS, 2006)'
_computing_molecular_graphics 'CAMERON (Watkin et al., 1996)'
_computing_publication_material 'CRYSTALS (Betteridge et al., 2003)'
_computing_structure_refinement 'CRYSTALS (Betteridge et al., 2003)'
_computing_structure_solution 'Superflip (Palatinus & Chapuis, 2007)'
_diffrn_ambient_temperature 123
_diffrn_measured_fraction_theta_full 0.994
_diffrn_measured_fraction_theta_max 0.971
_diffrn_measurement_device Area
_diffrn_measurement_device_type 'Bruker Kappa Apex2'
_diffrn_measurement_method '\f & \w scans'
_diffrn_radiation_monochromator graphite
_diffrn_radiation_type 'Cu K\a'
_diffrn_radiation_wavelength 1.54178
_diffrn_reflns_av_R_equivalents 0.022
_diffrn_reflns_limit_h_max 8
_diffrn_reflns_limit_h_min -7
_diffrn_reflns_limit_k_max 19
_diffrn_reflns_limit_k_min -19
_diffrn_reflns_limit_l_max 15
_diffrn_reflns_limit_l_min -15
_diffrn_reflns_number 9721
_diffrn_reflns_theta_full 66.500
_diffrn_reflns_theta_max 69.119
_diffrn_reflns_theta_min 4.401
_diffrn_standards_number 0
_exptl_absorpt_coefficient_mu 0.856
_exptl_absorpt_correction_T_max 0.97
_exptl_absorpt_correction_T_min 0.91
_exptl_absorpt_correction_type multi-scan
_exptl_absorpt_process_details 'SADABS (Siemens, 1996)'
_exptl_crystal_colour colourless
_exptl_crystal_density_diffrn 1.273
_exptl_crystal_density_method 'not measured'
_exptl_crystal_description block
_exptl_crystal_F_000 624
_exptl_crystal_recrystallization_method
; 
 
;
_exptl_crystal_size_max 0.230
_exptl_crystal_size_mid 0.110
_exptl_crystal_size_min 0.040
_refine_diff_density_max 0.28
_refine_diff_density_min -0.17
_refine_ls_extinction_method None
_refine_ls_goodness_of_fit_ref 1.1204
_refine_ls_hydrogen_treatment mixed
_refine_ls_matrix_type full
_refine_ls_number_parameters 199
_refine_ls_number_reflns 2629
_refine_ls_number_restraints 12
_refine_ls_R_factor_all 0.0322
_refine_ls_R_factor_gt 0.0319
_refine_ls_shift/su_max 0.0008146
_refine_ls_shift/su_mean 0.0002061
_refine_ls_structure_factor_coef F
_refine_ls_weighting_details
;
 Method, part 1, Chebychev polynomial, (Watkin, 1994, Prince, 1982) 
 [weight] = 1.0/[A~0~*T~0~(x)+A~1~*T~1~(x) ... +A~n-1~]*T~n-1~(x)] 
 where A~i~ are the Chebychev coefficients listed below and x= Fcalc/Fmax 
 Method = Robust Weighting (Prince, 1982) 
 W = [weight] * [1-(deltaF/6*sigmaF)^2^]^2^ 
 A~i~ are: 
 0.138 0.110 0.322E-01 
;
_refine_ls_weighting_scheme calc
_refine_ls_wR_factor_all 0.0360
_refine_ls_wR_factor_gt 0.0347
_refine_ls_wR_factor_ref 0.0346
_reflns_limit_h_max 8
_reflns_limit_h_min -8
_reflns_limit_k_max 19
_reflns_limit_k_min 0
_reflns_limit_l_max 15
_reflns_limit_l_min 0
_reflns_number_gt 2644
_reflns_number_total 2692
_reflns_threshold_expression I>2.0\s(I)
_oxford_diffrn_Wilson_B_factor 0.00
_oxford_diffrn_Wilson_scale 0.00
_oxford_refine_ls_r_factor_ref 0.0317
_oxford_refine_ls_scale 0.1786(3)
_oxford_reflns_number_all 2679
_oxford_reflns_threshold_expression_ref I>3.0\s(I)
_cod_data_source_file c8cc08574a2.cif
_cod_data_source_block 1_CCDC1
_cod_depositor_comments
;
The following automatic conversions were performed:

'_atom_sites_solution_primary' value 'Other' changed to 'other'
according to
/home/data/users/saulius/crontab/automatic-downloads/rss-feeds/RSC/lib/dictionaries/cif_core.dic
dictionary named 'cif_core.dic' version 2.4.2 from 2011-04-26.

Automatic conversion script
Id: cif_fix_values 4973 2017-02-22 13:04:09Z antanas 
;
_cod_original_cell_volume 1483.89(10)
_cod_original_sg_symbol_H-M 'P 21/n'
_cod_database_code 7122759

loop_
_symmetry_equiv_pos_as_xyz
x,y,z
-x,-y,-z
-x+1/2,y+1/2,-z+1/2
x+1/2,-y+1/2,z+1/2

loop_
_atom_site_label
_atom_site_type_symbol
_atom_site_fract_x
_atom_site_fract_y
_atom_site_fract_z
_atom_site_U_iso_or_equiv
_atom_site_occupancy
_atom_site_adp_type
_atom_site_refinement_flags_posn
N1 N 0.38559(11) 0.16645(5) 0.61502(6) 0.0145 1.0000 Uani .
N2 N 0.77828(12) 0.25465(5) 0.40459(6) 0.0137 1.0000 Uani D
O1 O 0.13969(9) 0.25375(4) 0.53952(5) 0.0168 1.0000 Uani .
O2 O 0.07845(10) 0.12219(4) 0.53545(5) 0.0186 1.0000 Uani .
C1 C 0.19362(13) 0.18104(5) 0.56124(7) 0.0131 1.0000 Uani .
C2 C 0.45277(15) 0.08422(6) 0.64042(8) 0.0205 1.0000 Uani .
C3 C 0.53435(13) 0.22937(6) 0.63678(7) 0.0142 1.0000 Uani .
C4 C 0.68232(13) 0.22578(6) 0.57018(7) 0.0142 1.0000 Uani .
C5 C 0.59994(13) 0.24564(5) 0.45197(7) 0.0132 1.0000 Uani D
C6 C 0.49722(14) 0.32778(6) 0.43044(7) 0.0177 1.0000 Uani .
C7 C 0.56014(15) 0.36192(6) 0.33606(8) 0.0208 1.0000 Uani .
C8 C 0.77543(15) 0.33906(6) 0.36371(8) 0.0186 1.0000 Uani D
C9 C 0.76245(15) 0.19095(6) 0.32075(7) 0.0181 1.0000 Uani D
C10 C 0.63451(15) 0.12681(6) 0.35034(8) 0.0186 1.0000 Uani .
C11 C 0.48255(14) 0.17649(6) 0.38579(7) 0.0165 1.0000 Uani .
H1 H 0.8903(17) 0.2470(7) 0.4566(9) 0.0212 1.0000 Uiso D
H21 H 0.4919 0.0590 0.5827 0.0330 1.0000 Uiso R
H22 H 0.5654 0.0829 0.7022 0.0316 1.0000 Uiso R
H23 H 0.3507 0.0538 0.6580 0.0314 1.0000 Uiso R
H31 H 0.4666 0.2804 0.6277 0.0149 1.0000 Uiso R
H32 H 0.6105 0.2251 0.7127 0.0163 1.0000 Uiso R
H41 H 0.7435 0.1726 0.5768 0.0163 1.0000 Uiso R
H42 H 0.7837 0.2649 0.5999 0.0169 1.0000 Uiso R
H61 H 0.5451 0.3621 0.4909 0.0216 1.0000 Uiso R
H62 H 0.3569 0.3215 0.4157 0.0204 1.0000 Uiso R
H71 H 0.5430 0.4193 0.3297 0.0265 1.0000 Uiso R
H72 H 0.4902 0.3367 0.2691 0.0237 1.0000 Uiso R
H81 H 0.8503 0.3724 0.4206 0.0217 1.0000 Uiso R
H82 H 0.8334 0.3400 0.3050 0.0217 1.0000 Uiso R
H91 H 0.8948 0.1729 0.3228 0.0219 1.0000 Uiso R
H92 H 0.6981 0.2149 0.2527 0.0215 1.0000 Uiso R
H101 H 0.7133 0.0953 0.4091 0.0235 1.0000 Uiso R
H102 H 0.5740 0.0921 0.2904 0.0221 1.0000 Uiso R
H111 H 0.3857 0.1982 0.3244 0.0196 1.0000 Uiso R
H112 H 0.4126 0.1455 0.4268 0.0196 1.0000 Uiso R
O3 O 0.20535(11) 0.41492(4) 0.58298(6) 0.0207 1.0000 Uani D
H2 H 0.194(2) 0.3651(8) 0.5719(11) 0.0317 1.0000 Uiso D
H3 H 0.3185(19) 0.4216(8) 0.6218(11) 0.0335 1.0000 Uiso D
O4 O -0.14274(12) 0.48832(6) 0.60050(7) 0.0322 1.0000 Uani D
H4 H -0.038(2) 0.4666(9) 0.6008(13) 0.0474 1.0000 Uiso D
H5 H -0.169(2) 0.5189(9) 0.5511(12) 0.0473 1.0000 Uiso D
O5 O 0.11576(12) 0.00341(5) 0.39382(6) 0.0254 1.0000 Uani D
H6 H 0.110(2) 0.0389(8) 0.4362(11) 0.0381 1.0000 Uiso D
H7 H 0.050(2) -0.0353(8) 0.4053(12) 0.0382 1.0000 Uiso D
O6 O 0.08635(11) 0.07090(5) 0.19976(6) 0.0239 1.0000 Uani D
H8 H 0.099(2) 0.0503(9) 0.2571(10) 0.0366 1.0000 Uiso D
H9 H 0.171(2) 0.0512(9) 0.1751(12) 0.0366 1.0000 Uiso D

loop_
_atom_site_aniso_label
_atom_site_aniso_U_11
_atom_site_aniso_U_22
_atom_site_aniso_U_33
_atom_site_aniso_U_23
_atom_site_aniso_U_13
_atom_site_aniso_U_12
N1 0.0123(4) 0.0136(4) 0.0178(4) 0.0019(3) 0.0042(3) 0.0005(3)
N2 0.0126(4) 0.0149(4) 0.0138(4) 0.0001(3) 0.0038(3) 0.0001(3)
O1 0.0120(3) 0.0139(3) 0.0231(3) -0.0003(3) 0.0021(3) 0.0002(2)
O2 0.0151(3) 0.0158(3) 0.0250(4) -0.0028(3) 0.0055(3) -0.0036(3)
C1 0.0125(4) 0.0150(4) 0.0132(4) -0.0011(3) 0.0059(3) -0.0002(3)
C2 0.0212(5) 0.0165(5) 0.0238(5) 0.0039(4) 0.0060(4) 0.0044(4)
C3 0.0118(4) 0.0176(5) 0.0129(4) -0.0013(3) 0.0028(3) -0.0006(3)
C4 0.0101(4) 0.0182(5) 0.0134(4) 0.0000(3) 0.0016(3) 0.0000(3)
C5 0.0098(4) 0.0164(5) 0.0137(4) -0.0003(3) 0.0038(3) -0.0002(3)
C6 0.0158(5) 0.0189(5) 0.0179(5) 0.0000(4) 0.0033(4) 0.0039(4)
C7 0.0243(5) 0.0177(5) 0.0192(5) 0.0040(4) 0.0037(4) 0.0034(4)
C8 0.0224(5) 0.0159(5) 0.0183(5) 0.0022(4) 0.0067(4) -0.0029(4)
C9 0.0208(5) 0.0194(5) 0.0150(4) -0.0035(4) 0.0066(4) 0.0023(4)
C10 0.0225(5) 0.0164(5) 0.0158(5) -0.0022(3) 0.0030(4) -0.0004(4)
C11 0.0148(5) 0.0193(5) 0.0137(4) -0.0009(4) 0.0008(3) -0.0035(4)
O3 0.0185(4) 0.0165(4) 0.0256(4) 0.0001(3) 0.0033(3) 0.0018(3)
O4 0.0263(4) 0.0445(5) 0.0293(4) 0.0107(4) 0.0136(3) 0.0089(4)
O5 0.0347(4) 0.0212(4) 0.0252(4) -0.0029(3) 0.0165(3) -0.0046(3)
O6 0.0252(4) 0.0232(4) 0.0232(4) 0.0025(3) 0.0063(3) 0.0037(3)

loop_
_atom_type_symbol
_atom_type_scat_dispersion_real
_atom_type_scat_dispersion_imag
_atom_type_scat_Cromer_Mann_a1
_atom_type_scat_Cromer_Mann_b1
_atom_type_scat_Cromer_Mann_a2
_atom_type_scat_Cromer_Mann_b2
_atom_type_scat_Cromer_Mann_a3
_atom_type_scat_Cromer_Mann_b3
_atom_type_scat_Cromer_Mann_a4
_atom_type_scat_Cromer_Mann_b4
_atom_type_scat_Cromer_Mann_c
_atom_type_scat_source
C 0.0181 0.0091 2.3100 20.8439 1.0200 10.2075 1.5886 0.5687 0.8650 51.6512 0.2156 'International Tables Vol C 4.2.6.8 and 6.1.1.4'
H 0.0000 0.0000 0.4930 10.5109 0.3229 26.1257 0.1402 3.1424 0.0408 57.7998 0.0030 'International Tables Vol C 4.2.6.8 and 6.1.1.4'
N 0.0311 0.0180 12.2126 0.0057 3.1322 9.8933 2.0125 28.9975 1.1663 0.5826 -11.5290 'International Tables Vol C 4.2.6.8 and 6.1.1.4'
O 0.0492 0.0322 3.0485 13.2771 2.2868 5.7011 1.5463 0.3239 0.8670 32.9089 0.2508 'International Tables Vol C 4.2.6.8 and 6.1.1.4'

loop_
_geom_angle_atom_site_label_1
_geom_angle_atom_site_label_2
_geom_angle_atom_site_label_3
_geom_angle
_geom_angle_publ_flag
C1 N1 C2 120.00(8) yes
C1 N1 C3 122.41(8) yes
C2 N1 C3 117.13(8) yes
C5 N2 C8 107.30(7) yes
C5 N2 C9 108.20(7) yes
C8 N2 C9 114.05(7) yes
C5 N2 H1 109.1(7) no
C8 N2 H1 109.0(7) no
C9 N2 H1 109.1(7) no
N1 C1 O1 118.47(8) yes
N1 C1 O2 118.62(8) yes
O1 C1 O2 122.92(8) yes
N1 C2 H21 112.0 no
N1 C2 H22 110.8 no
H21 C2 H22 107.3 no
N1 C2 H23 109.3 no
H21 C2 H23 110.4 no
H22 C2 H23 106.9 no
N1 C3 C4 115.38(8) yes
N1 C3 H31 107.4 no
C4 C3 H31 110.9 no
N1 C3 H32 108.1 no
C4 C3 H32 107.1 no
H31 C3 H32 107.6 no
C3 C4 C5 115.58(7) yes
C3 C4 H41 109.8 no
C5 C4 H41 108.8 no
C3 C4 H42 106.9 no
C5 C4 H42 107.4 no
H41 C4 H42 108.0 no
C4 C5 N2 107.04(7) yes
C4 C5 C6 114.13(8) yes
N2 C5 C6 103.61(7) yes
C4 C5 C11 113.98(7) yes
N2 C5 C11 102.74(7) yes
C6 C5 C11 113.81(7) yes
C5 C6 C7 104.62(8) yes
C5 C6 H61 109.4 no
C7 C6 H61 109.2 no
C5 C6 H62 110.5 no
C7 C6 H62 112.7 no
H61 C6 H62 110.2 no
C6 C7 C8 101.87(8) yes
C6 C7 H71 112.4 no
C8 C7 H71 111.4 no
C6 C7 H72 112.1 no
C8 C7 H72 109.9 no
H71 C7 H72 109.1 no
C7 C8 N2 103.67(7) yes
C7 C8 H81 110.3 no
N2 C8 H81 108.2 no
C7 C8 H82 114.9 no
N2 C8 H82 109.4 no
H81 C8 H82 110.0 no
N2 C9 C10 104.02(7) yes
N2 C9 H91 108.2 no
C10 C9 H91 114.2 no
N2 C9 H92 107.7 no
C10 C9 H92 111.0 no
H91 C9 H92 111.2 no
C9 C10 C11 102.36(8) yes
C9 C10 H101 109.0 no
C11 C10 H101 110.7 no
C9 C10 H102 112.0 no
C11 C10 H102 111.9 no
H101 C10 H102 110.6 no
C5 C11 C10 104.96(7) yes
C5 C11 H111 109.8 no
C10 C11 H111 110.4 no
C5 C11 H112 111.3 no
C10 C11 H112 112.7 no
H111 C11 H112 107.6 no
H2 O3 H3 105.4(14) no
H4 O4 H5 107.2(16) no
H6 O5 H7 107.7(15) no
H8 O6 H9 106.7(15) no

loop_
_geom_bond_atom_site_label_1
_geom_bond_atom_site_label_2
_geom_bond_distance
_geom_bond_publ_flag
N1 C1 1.3731(12) yes
N1 C2 1.4576(12) yes
N1 C3 1.4577(12) yes
N2 C5 1.5553(12) yes
N2 C8 1.5015(12) yes
N2 C9 1.5079(12) yes
N2 H1 0.904(11) no
O1 C1 1.2778(11) yes
O2 C1 1.2608(11) yes
C2 H21 0.967 no
C2 H22 0.971 no
C2 H23 0.960 no
C3 C4 1.5325(12) yes
C3 H31 0.966 no
C3 H32 0.998 no
C4 C5 1.5349(12) yes
C4 H41 0.978 no
C4 H42 0.969 no
C5 C6 1.5384(13) yes
C5 C11 1.5420(12) yes
C6 C7 1.5299(14) yes
C6 H61 0.960 no
C6 H62 0.965 no
C7 C8 1.5165(14) yes
C7 H71 0.964 no
C7 H72 0.977 no
C8 H81 0.965 no
C8 H82 0.963 no
C9 C10 1.5156(14) yes
C9 H91 0.977 no
C9 H92 0.970 no
C10 C11 1.5240(14) yes
C10 H101 0.972 no
C10 H102 0.976 no
C11 H111 0.974 no
C11 H112 0.971 no
O3 H2 0.842(12) no
O3 H3 0.832(13) no
O4 H4 0.821(13) no
O4 H5 0.805(13) no
O5 H6 0.820(13) no
O5 H7 0.833(13) no
O6 H8 0.808(12) no
O6 H9 0.818(13) no

loop_
_geom_hbond_atom_site_label_D
_geom_hbond_atom_site_label_H
_geom_hbond_atom_site_label_A
_geom_hbond_site_symmetry_A
_geom_hbond_angle_DHA
_geom_hbond_distance_DH
_geom_hbond_distance_HA
_geom_hbond_distance_DA
_geom_hbond_publ_flag
N2 H1 O1 1_655 163.5(10) 0.904 1.810 2.6889(14) yes
N2 H1 O2 1_655 132.9(9) 0.904 2.532 3.2170(14) yes
N2 H1 C1 1_655 159.2(9) 0.904 2.471 3.3319(14) yes
C11 H112 N1 . 130.12(3) 0.971 2.544 3.2552(14) yes
O3 H2 O1 . 173.9(14) 0.842 1.917 2.7556(14) yes
O3 H3 O6 4_555 173.6(14) 0.832 1.900 2.7284(14) yes
O4 H4 O3 . 173.3(16) 0.821 1.996 2.8130(14) yes
O4 H5 O3 2_566 170.8(17) 0.805 2.028 2.8249(14) yes
O5 H6 O2 . 176.5(15) 0.820 1.952 2.7701(14) yes
O5 H7 O2 2_556 167.7(14) 0.833 1.973 2.7922(14) yes
O6 H8 O5 . 177.0(15) 0.808 1.925 2.7325(14) yes
O6 H9 O4 4_554 173.0(15) 0.818 1.955 2.7690(14) yes
